data_1574701
loop_
_publ_author_name
'Du, Hai-Wu'
'Jia, Jun-Song'
'Chen, Xiao-Yi'
'Yuan, Zhang-Yin'
'Lin, Jia-Ni'
'Li, Yu-Long'
'Yu, Qiong'
'Shu, Wei'

_publ_section_title
;
 Convergent and divergent synthesis of dihydroisoquinoline-1,4-diones
 enabled by a photocatalytic skeleton-editing [4 + 2] strategy
;
_journal_issue 26
_journal_name_full 'Chemical Science'
_journal_page_first 11833
_journal_page_last 11840
_journal_paper_doi 10.1039/D5SC00665A
_journal_volume 16
_journal_year 2025
_chemical_formula_moiety 'C26 H25 N O2'
_chemical_formula_sum 'C26 H25 N O2'
_chemical_formula_weight 383.47
_space_group_crystal_system triclinic
_space_group_IT_number 2
_space_group_name_Hall '-P 1'
_space_group_name_H-M_alt 'P -1'
_atom_sites_solution_hydrogens geom
_atom_sites_solution_primary iterative
_audit_creation_date 2024-01-04
_audit_creation_method
;
Olex2 1.3
(compiled 2020.11.12 svn.r5f609507 for OlexSys, GUI svn.r6408)
;
_audit_update_record
;
2024-06-07 deposited with the CCDC.	2025-05-22 downloaded from the CCDC.
;
_cell_angle_alpha 79.694(2)
_cell_angle_beta 74.868(2)
_cell_angle_gamma 68.162(2)
_cell_formula_units_Z 8
_cell_length_a 13.8148(7)
_cell_length_b 17.2854(8)
_cell_length_c 19.6680(9)
_cell_measurement_reflns_used 9924
_cell_measurement_temperature 100.0(2)
_cell_measurement_theta_max 72.17
_cell_measurement_theta_min 3.79
_cell_volume 4190.8(4)
_computing_cell_refinement 'SAINT V8.40A (Bruker, 2019)'
_computing_data_collection 'Apex3 (Bruker 2018)'
_computing_data_reduction 'SAINT V8.40A (Bruker, 2019)'
_computing_molecular_graphics 'Olex2 1.3 (Dolomanov et al., 2009)'
_computing_publication_material 'Olex2 1.3 (Dolomanov et al., 2009)'
_computing_structure_refinement 'SHELXL 2014/7 (Sheldrick, 2015)'
_computing_structure_solution 'olex2.solve 1.3 (Bourhis et al., 2015)'
_diffrn_ambient_temperature 100.0(2)
_diffrn_detector 'Bruker PHOTON II area detector'
_diffrn_detector_area_resol_mean 7.9
_diffrn_detector_type 'CMOS area detector'
_diffrn_measured_fraction_theta_full 0.989
_diffrn_measured_fraction_theta_max 0.986
_diffrn_measurement_device 'three-circle diffractometer'
_diffrn_measurement_device_type 'Bruker APEX-II CCD'
_diffrn_measurement_method '\f and \w scans'
_diffrn_radiation_monochromator 'mirror optics'
_diffrn_radiation_probe x-ray
_diffrn_radiation_type CuK\a
_diffrn_radiation_wavelength 1.54178
_diffrn_reflns_av_R_equivalents 0.0603
_diffrn_reflns_av_unetI/netI 0.0467
_diffrn_reflns_Laue_measured_fraction_full 0.989
_diffrn_reflns_Laue_measured_fraction_max 0.986
_diffrn_reflns_limit_h_max 17
_diffrn_reflns_limit_h_min -17
_diffrn_reflns_limit_k_max 21
_diffrn_reflns_limit_k_min -21
_diffrn_reflns_limit_l_max 22
_diffrn_reflns_limit_l_min -24
_diffrn_reflns_number 79250
_diffrn_reflns_point_group_measured_fraction_full 0.989
_diffrn_reflns_point_group_measured_fraction_max 0.986
_diffrn_reflns_theta_full 67.679
_diffrn_reflns_theta_max 72.381
_diffrn_reflns_theta_min 2.337
_diffrn_source 'microfocus sealed X-ray tube'
_diffrn_source_current 1.11
_diffrn_source_power 0.0555
_diffrn_source_type 'Incoatec I\ms'
_diffrn_source_voltage 50.0
_diffrn_standards_number 0
_exptl_absorpt_coefficient_mu 0.598
_exptl_absorpt_correction_T_max 0.7536
_exptl_absorpt_correction_T_min 0.5463
_exptl_absorpt_correction_type none
_exptl_absorpt_process_details
;
SADABS-2016/2 (Bruker,2016/2) was used for absorption correction.
wR2(int) was 0.1280 before and 0.0698 after correction.
The Ratio of minimum to maximum transmission is 0.7249.
The \l/2 correction factor is Not present.
;
_exptl_crystal_colour colourless
_exptl_crystal_colour_primary colourless
_exptl_crystal_density_diffrn 1.216
_exptl_crystal_description block
_exptl_crystal_F_000 1632
_exptl_crystal_size_max 0.03
_exptl_crystal_size_mid 0.02
_exptl_crystal_size_min 0.02
_refine_diff_density_max 0.515
_refine_diff_density_min -0.266
_refine_diff_density_rms 0.053
_refine_ls_extinction_method none
_refine_ls_goodness_of_fit_ref 1.028
_refine_ls_hydrogen_treatment constr
_refine_ls_matrix_type full
_refine_ls_number_parameters 1088
_refine_ls_number_reflns 16344
_refine_ls_number_restraints 15
_refine_ls_restrained_S_all 1.038
_refine_ls_R_factor_all 0.0662
_refine_ls_R_factor_gt 0.0486
_refine_ls_shift/su_max 0.001
_refine_ls_shift/su_mean 0.000
_refine_ls_structure_factor_coef Fsqd
_refine_ls_weighting_details 'w=1/[\s^2^(Fo^2^)+(0.0709P)^2^+1.2302P] where P=(Fo^2^+2Fc^2^)/3'
_refine_ls_weighting_scheme calc
_refine_ls_wR_factor_gt 0.1305
_refine_ls_wR_factor_ref 0.1463
_reflns_Friedel_coverage 0.000
_reflns_number_gt 12102
_reflns_number_total 16344
_reflns_threshold_expression 'I > 2\s(I)'
_cod_data_source_file d5sc00665a2.cif
_cod_data_source_block dhw512602_0m
_cod_depositor_comments 'Adding full bibliography for 1574700--1574701.cif.'
_cod_database_code 1574701
_shelx_shelxl_version_number 2014/7
_shelx_space_group_comment
;
The symmetry employed for this shelxl refinement is uniquely defined
by the following loop, which should always be used as a source of
symmetry information in preference to the above space-group names.
They are only intended as comments.
;
_olex2_refinement_description
;
1. Fixed Uiso
 At 1.2 times of:
  All C(H) groups, All C(H,H) groups, All N(H) groups
 At 1.5 times of:
  All C(H,H,H) groups
2. Restrained distances
 C70A-C67 \\sim C70-C67 \\sim C69-C67 \\sim C69A-C67 \\sim C68-C67 \\sim
C68A-C67
 with sigma of 0.02
3. Others
 Sof(C70A)=Sof(H70D)=Sof(H70E)=Sof(H70F)=Sof(C69A)=Sof(H69D)=Sof(H69E)=
 Sof(H69F)=Sof(C68A)=Sof(H68D)=Sof(H68E)=Sof(H68F)=1-FVAR(1)
 Sof(C68)=Sof(H68A)=Sof(H68B)=Sof(H68C)=Sof(C70)=Sof(H70A)=Sof(H70B)=Sof(H70C)=
 Sof(C69)=Sof(H69A)=Sof(H69B)=Sof(H69C)=FVAR(1)
4.a Secondary CH2 refined with riding coordinates:
 C14(H14A,H14B), C40(H40A,H40B), C92(H92A,H92B), C66(H66A,H66B)
4.b Aromatic/amide H refined with riding coordinates:
 N2(H2A), N4(H4A), N3(H3), N1(H1), C36(H36), C11(H11), C34(H34), C75(H75),
 C88(H88), C62(H62), C8(H8), C104(H104), C4(H4), C31(H31), C35(H35), C77(H77),
 C76(H76), C101(H101), C9(H9), C103(H103), C78(H78), C102(H102), C37(H37),
 C63(H63), C60(H60), C26(H26), C10(H10), C49(H49), C5(H5), C89(H89), C87(H87),
 C30(H30), C23(H23), C52(H52), C3(H3A), C25(H25), C29(H29), C61(H61), C1(H1A),
 C50(H50), C24(H24), C86(H86), C51(H51), C56(H56), C57(H57), C27(H27), C83(H83),
  C2(H2), C82(H82), C28(H28), C55(H55), C54(H54), C53(H53), C80(H80), C81(H81),
 C79(H79)
4.c Idealised Me refined as rotating group:
 C43(H43A,H43B,H43C), C18(H18A,H18B,H18C), C42(H42A,H42B,H42C), C17(H17A,H17B,
 H17C), C44(H44A,H44B,H44C), C16(H16A,H16B,H16C), C96(H96A,H96B,H96C), C95(H95A,
 H95B,H95C), C94(H94A,H94B,H94C), C68(H68A,H68B,H68C), C70(H70A,H70B,H70C),
 C69(H69A,H69B,H69C), C70A(H70D,H70E,H70F), C69A(H69D,H69E,H69F), C68A(H68D,
 H68E,H68F)
;
_olex2_submission_special_instructions 'No special instructions were received'

loop_
_space_group_symop_operation_xyz
'x, y, z'
'-x, -y, -z'

loop_
_atom_site_label
_atom_site_type_symbol
_atom_site_fract_x
_atom_site_fract_y
_atom_site_fract_z
_atom_site_U_iso_or_equiv
_atom_site_adp_type
_atom_site_occupancy
_atom_site_site_symmetry_order
_atom_site_calc_flag
_atom_site_refinement_flags_posn
_atom_site_refinement_flags_adp
_atom_site_refinement_flags_occupancy
_atom_site_disorder_assembly
_atom_site_disorder_group
O1 O 0.41268(7) 0.96974(6) 0.07741(5) 0.0209(2) Uani 1 1 d . . . . .
O3 O 0.41644(7) 0.46694(6) 0.07734(5) 0.0207(2) Uani 1 1 d . . . . .
O7 O 0.41123(7) 0.23211(6) 0.57574(5) 0.0210(2) Uani 1 1 d . . . . .
O5 O 0.58999(7) 0.27138(6) 0.42417(5) 0.0212(2) Uani 1 1 d . . . . .
O4 O 0.77095(8) 0.19932(6) 0.07951(5) 0.0236(2) Uani 1 1 d . . . . .
O6 O 0.27007(8) 0.55744(6) 0.38707(5) 0.0236(2) Uani 1 1 d . . . . .
O2 O 0.76382(8) 0.70002(6) 0.08590(5) 0.0244(2) Uani 1 1 d . . . . .
O8 O 0.73281(8) -0.05547(6) 0.60149(5) 0.0232(2) Uani 1 1 d . . . . .
N2 N 0.59005(9) 0.40104(7) 0.03089(6) 0.0166(2) Uani 1 1 d . . . . .
H2A H 0.5827 0.4370 -0.0068 0.020 Uiso 1 1 calc R U . . .
N4 N 0.58406(9) 0.15295(7) 0.54082(6) 0.0170(2) Uani 1 1 d . . . . .
H4A H 0.5866 0.1872 0.5020 0.020 Uiso 1 1 calc R U . . .
N3 N 0.41879(9) 0.35481(7) 0.45885(6) 0.0170(2) Uani 1 1 d . . . . .
H3 H 0.4166 0.3259 0.5005 0.020 Uiso 1 1 calc R U . . .
N1 N 0.58628(9) 0.90160(7) 0.03308(6) 0.0170(2) Uani 1 1 d . . . . .
H1 H 0.5804 0.9372 -0.0049 0.020 Uiso 1 1 calc R U . . .
C36 C 0.72931(10) 0.46368(8) 0.06441(7) 0.0172(3) Uani 1 1 d . . . . .
H36 H 0.6603 0.4984 0.0574 0.021 Uiso 1 1 calc R U . . .
C11 C 0.72600(10) 0.96299(8) 0.06697(7) 0.0173(3) Uani 1 1 d . . . . .
H11 H 0.6563 0.9977 0.0613 0.021 Uiso 1 1 calc R U . . .
C12 C 0.76290(10) 0.87855(8) 0.05503(7) 0.0169(3) Uani 1 1 d . . . . .
C38 C 0.76677(11) 0.37918(8) 0.05270(7) 0.0169(3) Uani 1 1 d . . . . .
C72 C 0.51321(10) 0.33433(8) 0.41307(7) 0.0162(3) Uani 1 1 d . . . . .
C74 C 0.52489(11) 0.39306(8) 0.34864(7) 0.0163(3) Uani 1 1 d . . . . .
C98 C 0.48945(10) 0.16973(8) 0.58601(7) 0.0165(3) Uani 1 1 d . . . . .
C20 C 0.49689(10) 0.91136(8) 0.08295(7) 0.0167(3) Uani 1 1 d . . . . .
C100 C 0.48020(11) 0.10861(8) 0.64889(7) 0.0164(3) Uani 1 1 d . . . . .
C64 C 0.25243(10) 0.38168(8) 0.41959(7) 0.0168(3) Uani 1 1 d . . . . .
C33 C 0.89391(11) 0.44860(8) 0.09634(7) 0.0184(3) Uani 1 1 d . . . . .
C46 C 0.50171(10) 0.40937(8) 0.08163(7) 0.0166(3) Uani 1 1 d . . . . .
C90 C 0.75567(10) 0.11792(8) 0.57510(7) 0.0174(3) Uani 1 1 d . . . . .
C32 C 0.95992(11) 0.48304(8) 0.12238(7) 0.0196(3) Uani 1 1 d . . . . .
C7 C 0.89328(11) 0.94812(8) 0.09520(7) 0.0185(3) Uani 1 1 d . . . . .
C34 C 0.79161(11) 0.49761(8) 0.08619(7) 0.0180(3) Uani 1 1 d . . . . .
H34 H 0.7642 0.5551 0.0943 0.022 Uiso 1 1 calc R U . . .
C75 C 0.62228(11) 0.37366(8) 0.29994(7) 0.0193(3) Uani 1 1 d . . . . .
H75 H 0.6784 0.3226 0.3070 0.023 Uiso 1 1 calc R U . . .
C39 C 0.69701(10) 0.33998(8) 0.03002(7) 0.0170(3) Uani 1 1 d . . . . .
C6 C 0.96118(11) 0.98292(8) 0.11864(7) 0.0187(3) Uani 1 1 d . . . . .
C88 C 0.74134(11) 0.20320(8) 0.56530(7) 0.0206(3) Uani 1 1 d . . . . .
H88 H 0.6851 0.2411 0.5439 0.025 Uiso 1 1 calc R U . . .
C62 C 0.26669(11) 0.29668(8) 0.43497(7) 0.0205(3) Uani 1 1 d . . . . .
H62 H 0.3205 0.2618 0.4596 0.025 Uiso 1 1 calc R U . . .
C14 C 0.74483(11) 0.81181(8) -0.04200(7) 0.0187(3) Uani 1 1 d . . . . .
H14A H 0.8154 0.7685 -0.0398 0.022 Uiso 1 1 calc R U . . .
H14B H 0.7584 0.8606 -0.0723 0.022 Uiso 1 1 calc R U . . .
C8 C 0.79002(11) 0.99689(8) 0.08702(7) 0.0175(3) Uani 1 1 d . . . . .
H8 H 0.7630 1.0543 0.0953 0.021 Uiso 1 1 calc R U . . .
C104 C 0.38431(11) 0.12611(9) 0.69895(7) 0.0202(3) Uani 1 1 d . . . . .
H104 H 0.3275 0.1773 0.6937 0.024 Uiso 1 1 calc R U . . .
C91 C 0.68408(10) 0.08478(8) 0.54767(7) 0.0169(3) Uani 1 1 d . . . . .
C99 C 0.56358(11) 0.03311(8) 0.65625(7) 0.0172(3) Uani 1 1 d . . . . .
C13 C 0.69214(10) 0.83963(8) 0.03351(7) 0.0171(3) Uani 1 1 d . . . . .
C4 C 1.06861(11) 0.96543(9) 0.08601(7) 0.0215(3) Uani 1 1 d . . . . .
H4 H 1.0980 0.9326 0.0469 0.026 Uiso 1 1 calc R U . . .
C65 C 0.31861(10) 0.42007(8) 0.44719(7) 0.0168(3) Uani 1 1 d . . . . .
C97 C 0.66470(11) 0.01349(8) 0.60172(7) 0.0172(3) Uani 1 1 d . . . . .
C48 C 0.50889(11) 0.34481(8) 0.14316(7) 0.0182(3) Uani 1 1 d . . . . .
C40 C 0.74934(11) 0.31411(8) -0.04595(7) 0.0181(3) Uani 1 1 d . . . . .
H40A H 0.8204 0.2713 -0.0444 0.022 Uiso 1 1 calc R U . . .
H40B H 0.7618 0.3637 -0.0755 0.022 Uiso 1 1 calc R U . . .
C92 C 0.74499(11) 0.05646(9) 0.47310(7) 0.0196(3) Uani 1 1 d . . . . .
H92A H 0.8157 0.0154 0.4784 0.023 Uiso 1 1 calc R U . . .
H92B H 0.7580 0.1060 0.4438 0.023 Uiso 1 1 calc R U . . .
C19 C 0.68827(11) 0.76511(8) 0.08902(7) 0.0192(3) Uani 1 1 d . . . . .
C45 C 0.69505(11) 0.26417(8) 0.08432(7) 0.0185(3) Uani 1 1 d . . . . .
C71 C 0.33906(10) 0.48938(8) 0.39087(7) 0.0172(3) Uani 1 1 d . . . . .
C21 C 0.50132(11) 0.84784(8) 0.14522(7) 0.0183(3) Uani 1 1 d . . . . .
C66 C 0.25057(11) 0.45499(9) 0.51822(7) 0.0218(3) Uani 1 1 d . . . . .
H66A H 0.2299 0.4089 0.5484 0.026 Uiso 1 1 calc R U . . .
H66B H 0.1840 0.4984 0.5079 0.026 Uiso 1 1 calc R U . . .
C47 C 0.60133(11) 0.27461(8) 0.14418(7) 0.0193(3) Uani 1 1 d . . . . .
C22 C 0.59262(11) 0.77728(8) 0.14789(7) 0.0195(3) Uani 1 1 d . . . . .
C31 C 1.06723(12) 0.46743(9) 0.09037(8) 0.0230(3) Uani 1 1 d . . . . .
H31 H 1.0977 0.4361 0.0503 0.028 Uiso 1 1 calc R U . . .
C35 C 0.93240(11) 0.36460(9) 0.08225(8) 0.0225(3) Uani 1 1 d . . . . .
H35 H 1.0027 0.3305 0.0872 0.027 Uiso 1 1 calc R U . . .
C59 C 0.12390(11) 0.31150(9) 0.37800(7) 0.0210(3) Uani 1 1 d . . . . .
C73 C 0.44250(11) 0.46808(8) 0.33850(7) 0.0169(3) Uani 1 1 d . . . . .
C77 C 0.55433(12) 0.50431(9) 0.23104(7) 0.0227(3) Uani 1 1 d . . . . .
H77 H 0.5647 0.5422 0.1907 0.027 Uiso 1 1 calc R U . . .
C76 C 0.45748(12) 0.52400(8) 0.27938(7) 0.0210(3) Uani 1 1 d . . . . .
H76 H 0.4016 0.5752 0.2723 0.025 Uiso 1 1 calc R U . . .
C101 C 0.55106(12) -0.02463(9) 0.71423(7) 0.0213(3) Uani 1 1 d . . . . .
H101 H 0.6075 -0.0760 0.7196 0.026 Uiso 1 1 calc R U . . .
C58 C 0.05194(12) 0.27582(9) 0.36028(8) 0.0242(3) Uani 1 1 d . . . . .
C9 C 0.93074(11) 0.86409(9) 0.08143(8) 0.0231(3) Uani 1 1 d . . . . .
H9 H 1.0014 0.8299 0.0854 0.028 Uiso 1 1 calc R U . . .
C103 C 0.37223(12) 0.06863(9) 0.75638(7) 0.0237(3) Uani 1 1 d . . . . .
H103 H 0.3070 0.0804 0.7906 0.028 Uiso 1 1 calc R U . . .
C78 C 0.63672(12) 0.42907(9) 0.24128(7) 0.0225(3) Uani 1 1 d . . . . .
H78 H 0.7028 0.4159 0.2079 0.027 Uiso 1 1 calc R U . . .
C41 C 0.69324(11) 0.27942(8) -0.08571(7) 0.0202(3) Uani 1 1 d . . . . .
C102 C 0.45567(12) -0.00657(9) 0.76408(7) 0.0235(3) Uani 1 1 d . . . . .
H102 H 0.4471 -0.0457 0.8038 0.028 Uiso 1 1 calc R U . . .
C37 C 0.87011(11) 0.33028(9) 0.06124(8) 0.0224(3) Uani 1 1 d . . . . .
H37 H 0.8978 0.2729 0.0525 0.027 Uiso 1 1 calc R U . . .
C85 C 0.89126(11) 0.18007(9) 0.61786(7) 0.0217(3) Uani 1 1 d . . . . .
C63 C 0.17361(12) 0.43076(9) 0.38231(8) 0.0261(3) Uani 1 1 d . . . . .
H63 H 0.1626 0.4888 0.3709 0.031 Uiso 1 1 calc R U . . .
C60 C 0.20346(11) 0.26248(8) 0.41476(7) 0.0214(3) Uani 1 1 d . . . . .
H60 H 0.2145 0.2045 0.4261 0.026 Uiso 1 1 calc R U . . .
C26 C 0.41097(12) 0.85817(9) 0.19987(7) 0.0226(3) Uani 1 1 d . . . . .
H26 H 0.3489 0.9062 0.1979 0.027 Uiso 1 1 calc R U . . .
C10 C 0.86697(11) 0.82970(9) 0.06218(8) 0.0230(3) Uani 1 1 d . . . . .
H10 H 0.8942 0.7723 0.0537 0.028 Uiso 1 1 calc R U . . .
C49 C 0.42007(12) 0.35320(9) 0.19886(7) 0.0225(3) Uani 1 1 d . . . . .
H49 H 0.3571 0.4007 0.1981 0.027 Uiso 1 1 calc R U . . .
C43 C 0.66007(12) 0.20694(9) -0.04222(8) 0.0233(3) Uani 1 1 d . . . . .
H43A H 0.6053 0.2275 -0.0002 0.035 Uiso 1 1 calc R U . . .
H43B H 0.7224 0.1634 -0.0276 0.035 Uiso 1 1 calc R U . . .
H43C H 0.6313 0.1836 -0.0710 0.035 Uiso 1 1 calc R U . . .
C5 C 0.91929(12) 1.03210(9) 0.17546(8) 0.0256(3) Uani 1 1 d . . . . .
H5 H 0.8461 1.0453 0.1981 0.031 Uiso 1 1 calc R U . . .
C18 C 0.65736(12) 0.70346(9) -0.03783(8) 0.0234(3) Uani 1 1 d . . . . .
H18A H 0.6290 0.6797 -0.0666 0.035 Uiso 1 1 calc R U . . .
H18B H 0.6028 0.7232 0.0045 0.035 Uiso 1 1 calc R U . . .
H18C H 0.7205 0.6605 -0.0238 0.035 Uiso 1 1 calc R U . . .
C15 C 0.68810(11) 0.77690(8) -0.08104(7) 0.0210(3) Uani 1 1 d . . . . .
C89 C 0.83925(12) 0.06422(9) 0.60662(9) 0.0281(3) Uani 1 1 d . . . . .
H89 H 0.8512 0.0058 0.6136 0.034 Uiso 1 1 calc R U . . .
C87 C 0.80762(12) 0.23332(9) 0.58625(7) 0.0225(3) Uani 1 1 d . . . . .
H87 H 0.7960 0.2916 0.5790 0.027 Uiso 1 1 calc R U . . .
C42 C 0.59450(12) 0.34622(9) -0.10889(8) 0.0260(3) Uani 1 1 d . . . . .
H42A H 0.5717 0.3236 -0.1418 0.039 Uiso 1 1 calc R U . . .
H42B H 0.6124 0.3956 -0.1324 0.039 Uiso 1 1 calc R U . . .
H42C H 0.5366 0.3620 -0.0673 0.039 Uiso 1 1 calc R U . . .
C93 C 0.69986(11) 0.01736(9) 0.42886(7) 0.0217(3) Uani 1 1 d . . . . .
C30 C 0.91662(13) 0.52972(10) 0.18071(8) 0.0279(3) Uani 1 1 d . . . . .
H30 H 0.8435 0.5414 0.2031 0.033 Uiso 1 1 calc R U . . .
C23 C 0.59351(13) 0.71696(9) 0.20587(8) 0.0244(3) Uani 1 1 d . . . . .
H23 H 0.6555 0.6689 0.2080 0.029 Uiso 1 1 calc R U . . .
C52 C 0.60467(13) 0.21338(9) 0.20150(8) 0.0246(3) Uani 1 1 d . . . . .
H52 H 0.6673 0.1657 0.2026 0.030 Uiso 1 1 calc R U . . .
C3 C 1.13335(12) 0.99512(9) 0.10965(8) 0.0264(3) Uani 1 1 d . . . . .
H3A H 1.2064 0.9826 0.0868 0.032 Uiso 1 1 calc R U . . .
C25 C 0.41226(13) 0.79804(10) 0.25700(8) 0.0268(3) Uani 1 1 d . . . . .
H25 H 0.3508 0.8047 0.2942 0.032 Uiso 1 1 calc R U . . .
C17 C 0.77010(12) 0.74642(10) -0.14932(8) 0.0257(3) Uani 1 1 d . . . . .
H17A H 0.8340 0.7026 -0.1370 0.039 Uiso 1 1 calc R U . . .
H17B H 0.7896 0.7934 -0.1773 0.039 Uiso 1 1 calc R U . . .
H17C H 0.7388 0.7239 -0.1770 0.039 Uiso 1 1 calc R U . . .
C84 C 0.96446(12) 0.21269(9) 0.63786(8) 0.0258(3) Uani 1 1 d . . . . .
C44 C 0.77573(12) 0.24794(10) -0.15331(8) 0.0256(3) Uani 1 1 d . . . . .
H44A H 0.8387 0.2035 -0.1404 0.038 Uiso 1 1 calc R U . . .
H44B H 0.7967 0.2944 -0.1812 0.038 Uiso 1 1 calc R U . . .
H44C H 0.7443 0.2259 -0.1813 0.038 Uiso 1 1 calc R U . . .
C16 C 0.58857(12) 0.84298(9) -0.10366(8) 0.0265(3) Uani 1 1 d . . . . .
H16A H 0.5658 0.8200 -0.1364 0.040 Uiso 1 1 calc R U . . .
H16B H 0.6055 0.8928 -0.1272 0.040 Uiso 1 1 calc R U . . .
H16C H 0.5309 0.8583 -0.0618 0.040 Uiso 1 1 calc R U . . .
C29 C 1.13042(13) 0.49686(10) 0.11608(8) 0.0281(3) Uani 1 1 d . . . . .
H29 H 1.2035 0.4856 0.0938 0.034 Uiso 1 1 calc R U . . .
C61 C 0.11121(12) 0.39609(9) 0.36172(8) 0.0273(3) Uani 1 1 d . . . . .
H61 H 0.0587 0.4307 0.3360 0.033 Uiso 1 1 calc R U . . .
C1 C 1.09087(13) 1.04322(10) 0.16685(8) 0.0297(3) Uani 1 1 d . . . . .
H1A H 1.1349 1.0632 0.1837 0.036 Uiso 1 1 calc R U . . .
C50 C 0.42401(13) 0.29211(10) 0.25527(8) 0.0272(3) Uani 1 1 d . . . . .
H50 H 0.3636 0.2977 0.2931 0.033 Uiso 1 1 calc R U . . .
C67 C 0.29395(11) 0.49336(9) 0.56395(8) 0.0229(3) Uani 1 1 d D . . . .
C24 C 0.50366(14) 0.72774(9) 0.26005(8) 0.0278(3) Uani 1 1 d . . . . .
H24 H 0.5043 0.6870 0.2995 0.033 Uiso 1 1 calc R U . . .
C86 C 0.90491(13) 0.09491(10) 0.62789(9) 0.0304(3) Uani 1 1 d . . . . .
H86 H 0.9606 0.0572 0.6498 0.036 Uiso 1 1 calc R U . . .
C51 C 0.51632(14) 0.22259(9) 0.25659(8) 0.0279(3) Uani 1 1 d . . . . .
H51 H 0.5187 0.1811 0.2956 0.033 Uiso 1 1 calc R U . . .
C56 C 0.01901(13) 0.21474(10) 0.40712(9) 0.0292(3) Uani 1 1 d . . . . .
H56 H 0.0474 0.1932 0.4484 0.035 Uiso 1 1 calc R U . . .
C57 C 0.01177(13) 0.30424(11) 0.29883(9) 0.0308(3) Uani 1 1 d . . . . .
H57 H 0.0341 0.3448 0.2658 0.037 Uiso 1 1 calc R U . . .
C27 C 1.08642(14) 0.54271(10) 0.17440(9) 0.0324(4) Uani 1 1 d . . . . .
H27 H 1.1293 0.5628 0.1924 0.039 Uiso 1 1 calc R U . . .
C83 C 1.00710(13) 0.17850(11) 0.69804(9) 0.0349(4) Uani 1 1 d . . . . .
H83 H 0.9876 0.1347 0.7280 0.042 Uiso 1 1 calc R U . . .
C2 C 0.98387(14) 1.06184(10) 0.19912(9) 0.0320(4) Uani 1 1 d . . . . .
H2 H 0.9545 1.0953 0.2379 0.038 Uiso 1 1 calc R U . . .
C82 C 0.99390(13) 0.27756(10) 0.59511(9) 0.0331(4) Uani 1 1 d . . . . .
H82 H 0.9645 0.3021 0.5545 0.040 Uiso 1 1 calc R U . . .
C28 C 0.97952(14) 0.55924(11) 0.20637(9) 0.0349(4) Uani 1 1 d . . . . .
H28 H 0.9492 0.5911 0.2462 0.042 Uiso 1 1 calc R U . . .
C55 C -0.06080(14) 0.27360(12) 0.28539(10) 0.0375(4) Uani 1 1 d . . . . .
H55 H -0.0868 0.2927 0.2430 0.045 Uiso 1 1 calc R U . . .
C96 C 0.58114(13) 0.06401(10) 0.42811(9) 0.0329(4) Uani 1 1 d . . . . .
H96A H 0.5380 0.0580 0.4756 0.049 Uiso 1 1 calc R U . . .
H96B H 0.5604 0.0403 0.3948 0.049 Uiso 1 1 calc R U . . .
H96C H 0.5695 0.1235 0.4134 0.049 Uiso 1 1 calc R U . . .
C54 C -0.05440(14) 0.18514(11) 0.39409(10) 0.0360(4) Uani 1 1 d . . . . .
H54 H -0.0767 0.1442 0.4267 0.043 Uiso 1 1 calc R U . . .
C53 C -0.09520(13) 0.21532(11) 0.33356(10) 0.0376(4) Uani 1 1 d . . . . .
H53 H -0.1467 0.1961 0.3251 0.045 Uiso 1 1 calc R U . . .
C95 C 0.71762(15) -0.07490(10) 0.45159(9) 0.0336(4) Uani 1 1 d . . . . .
H95A H 0.7924 -0.1042 0.4547 0.050 Uiso 1 1 calc R U . . .
H95B H 0.7006 -0.0992 0.4168 0.050 Uiso 1 1 calc R U . . .
H95C H 0.6713 -0.0807 0.4979 0.050 Uiso 1 1 calc R U . . .
C80 C 1.07813(15) 0.20859(13) 0.71422(11) 0.0450(5) Uani 1 1 d . . . . .
H80 H 1.1062 0.1856 0.7555 0.054 Uiso 1 1 calc R U . . .
C81 C 1.06579(14) 0.30653(12) 0.61133(12) 0.0437(5) Uani 1 1 d . . . . .
H81 H 1.0858 0.3503 0.5816 0.052 Uiso 1 1 calc R U . . .
C79 C 1.10821(14) 0.27184(12) 0.67057(12) 0.0465(5) Uani 1 1 d . . . . .
H79 H 1.1579 0.2913 0.6814 0.056 Uiso 1 1 calc R U . . .
C94 C 0.76273(16) 0.02533(13) 0.35220(9) 0.0398(4) Uani 1 1 d . . . . .
H94A H 0.7496 0.0846 0.3359 0.060 Uiso 1 1 calc R U . . .
H94B H 0.7393 0.0000 0.3216 0.060 Uiso 1 1 calc R U . . .
H94C H 0.8392 -0.0036 0.3504 0.060 Uiso 1 1 calc R U . . .
C68 C 0.3716(2) 0.42780(15) 0.60378(14) 0.0253(6) Uani 0.758(6) 1 d D . P A 1
H68A H 0.3402 0.3857 0.6292 0.038 Uiso 0.758(6) 1 calc R U P A 1
H68B H 0.3876 0.4542 0.6376 0.038 Uiso 0.758(6) 1 calc R U P A 1
H68C H 0.4376 0.4009 0.5704 0.038 Uiso 0.758(6) 1 calc R U P A 1
C70 C 0.3474(3) 0.55684(15) 0.51945(13) 0.0295(6) Uani 0.758(6) 1 d D . P A 1
H70A H 0.4097 0.5276 0.4845 0.044 Uiso 0.758(6) 1 calc R U P A 1
H70B H 0.3701 0.5817 0.5508 0.044 Uiso 0.758(6) 1 calc R U P A 1
H70C H 0.2961 0.6010 0.4951 0.044 Uiso 0.758(6) 1 calc R U P A 1
C69 C 0.19617(18) 0.54259(19) 0.61655(14) 0.0393(8) Uani 0.758(6) 1 d D . P A 1
H69A H 0.1486 0.5884 0.5907 0.059 Uiso 0.758(6) 1 calc R U P A 1
H69B H 0.2193 0.5656 0.6490 0.059 Uiso 0.758(6) 1 calc R U P A 1
H69C H 0.1581 0.5052 0.6436 0.059 Uiso 0.758(6) 1 calc R U P A 1
C70A C 0.2823(10) 0.5795(5) 0.5435(5) 0.039(2) Uani 0.242(6) 1 d D . P A 2
H70D H 0.3277 0.5847 0.4966 0.058 Uiso 0.242(6) 1 calc R U P A 2
H70E H 0.3036 0.6010 0.5779 0.058 Uiso 0.242(6) 1 calc R U P A 2
H70F H 0.2076 0.6118 0.5418 0.058 Uiso 0.242(6) 1 calc R U P A 2
C69A C 0.2286(8) 0.4821(7) 0.6437(4) 0.050(3) Uani 0.242(6) 1 d D . P A 2
H69D H 0.1524 0.5131 0.6462 0.075 Uiso 0.242(6) 1 calc R U P A 2
H69E H 0.2541 0.5037 0.6758 0.075 Uiso 0.242(6) 1 calc R U P A 2
H69F H 0.2396 0.4226 0.6576 0.075 Uiso 0.242(6) 1 calc R U P A 2
C68A C 0.4113(8) 0.4397(5) 0.5742(6) 0.038(2) Uani 0.242(6) 1 d D . P A 2
H68D H 0.4152 0.3822 0.5920 0.058 Uiso 0.242(6) 1 calc R U P A 2
H68E H 0.4295 0.4644 0.6082 0.058 Uiso 0.242(6) 1 calc R U P A 2
H68F H 0.4619 0.4395 0.5287 0.058 Uiso 0.242(6) 1 calc R U P A 2

loop_
_atom_site_aniso_label
_atom_site_aniso_U_11
_atom_site_aniso_U_22
_atom_site_aniso_U_33
_atom_site_aniso_U_23
_atom_site_aniso_U_13
_atom_site_aniso_U_12
O1 0.0171(5) 0.0157(5) 0.0266(5) 0.0019(4) -0.0049(4) -0.0036(4)
O3 0.0176(5) 0.0152(5) 0.0263(5) 0.0013(4) -0.0047(4) -0.0037(4)
O7 0.0168(5) 0.0160(5) 0.0248(5) 0.0038(4) -0.0046(4) -0.0019(4)
O5 0.0178(5) 0.0160(5) 0.0245(5) 0.0050(4) -0.0045(4) -0.0029(4)
O4 0.0253(5) 0.0123(5) 0.0334(5) -0.0003(4) -0.0134(4) -0.0025(4)
O6 0.0216(5) 0.0120(5) 0.0363(6) -0.0017(4) -0.0090(4) -0.0029(4)
O2 0.0249(5) 0.0126(5) 0.0360(6) -0.0003(4) -0.0143(4) -0.0022(4)
O8 0.0229(5) 0.0126(5) 0.0330(5) -0.0016(4) -0.0092(4) -0.0029(4)
N2 0.0170(5) 0.0121(5) 0.0197(5) 0.0025(4) -0.0068(4) -0.0037(4)
N4 0.0165(5) 0.0128(5) 0.0189(5) 0.0037(4) -0.0054(4) -0.0031(4)
N3 0.0165(5) 0.0146(5) 0.0180(5) 0.0027(4) -0.0057(4) -0.0036(4)
N1 0.0168(5) 0.0118(5) 0.0212(5) 0.0031(4) -0.0071(4) -0.0034(4)
C36 0.0173(6) 0.0134(6) 0.0185(6) 0.0013(5) -0.0051(5) -0.0028(5)
C11 0.0170(6) 0.0129(6) 0.0186(6) 0.0009(5) -0.0040(5) -0.0023(5)
C12 0.0183(6) 0.0138(6) 0.0192(6) -0.0004(5) -0.0062(5) -0.0051(5)
C38 0.0187(6) 0.0149(6) 0.0180(6) -0.0006(5) -0.0057(5) -0.0058(5)
C72 0.0171(6) 0.0125(6) 0.0206(6) -0.0009(5) -0.0073(5) -0.0048(5)
C74 0.0192(6) 0.0136(6) 0.0187(6) -0.0018(5) -0.0069(5) -0.0065(5)
C98 0.0176(6) 0.0129(6) 0.0208(6) -0.0016(5) -0.0069(5) -0.0056(5)
C20 0.0180(6) 0.0123(6) 0.0225(6) -0.0018(5) -0.0075(5) -0.0062(5)
C100 0.0192(6) 0.0140(6) 0.0193(6) -0.0001(5) -0.0079(5) -0.0073(5)
C64 0.0170(6) 0.0138(6) 0.0196(6) -0.0024(5) -0.0045(5) -0.0046(5)
C33 0.0202(6) 0.0160(6) 0.0183(6) -0.0010(5) -0.0039(5) -0.0060(5)
C46 0.0188(6) 0.0123(6) 0.0215(6) -0.0021(5) -0.0070(5) -0.0063(5)
C90 0.0176(6) 0.0143(6) 0.0201(6) -0.0017(5) -0.0046(5) -0.0050(5)
C32 0.0226(7) 0.0133(6) 0.0229(7) 0.0005(5) -0.0087(5) -0.0046(5)
C7 0.0203(6) 0.0162(6) 0.0185(6) -0.0011(5) -0.0041(5) -0.0060(5)
C34 0.0216(6) 0.0112(6) 0.0192(6) -0.0009(5) -0.0038(5) -0.0041(5)
C75 0.0195(6) 0.0155(6) 0.0220(7) -0.0012(5) -0.0062(5) -0.0042(5)
C39 0.0151(6) 0.0114(6) 0.0234(7) -0.0009(5) -0.0066(5) -0.0019(5)
C6 0.0217(7) 0.0134(6) 0.0211(6) 0.0010(5) -0.0076(5) -0.0054(5)
C88 0.0234(7) 0.0152(6) 0.0231(7) 0.0015(5) -0.0084(5) -0.0057(5)
C62 0.0233(7) 0.0145(6) 0.0229(7) 0.0011(5) -0.0082(5) -0.0047(5)
C14 0.0175(6) 0.0147(6) 0.0244(7) -0.0024(5) -0.0068(5) -0.0044(5)
C8 0.0201(6) 0.0122(6) 0.0178(6) -0.0002(5) -0.0023(5) -0.0046(5)
C104 0.0200(7) 0.0171(7) 0.0226(7) -0.0009(5) -0.0060(5) -0.0048(5)
C91 0.0150(6) 0.0129(6) 0.0219(6) -0.0010(5) -0.0061(5) -0.0026(5)
C99 0.0201(6) 0.0147(6) 0.0202(6) -0.0014(5) -0.0085(5) -0.0072(5)
C13 0.0158(6) 0.0111(6) 0.0237(7) -0.0003(5) -0.0074(5) -0.0021(5)
C4 0.0226(7) 0.0184(7) 0.0240(7) -0.0032(5) -0.0048(5) -0.0071(5)
C65 0.0149(6) 0.0130(6) 0.0218(6) -0.0016(5) -0.0059(5) -0.0025(5)
C97 0.0188(6) 0.0117(6) 0.0230(6) -0.0012(5) -0.0091(5) -0.0044(5)
C48 0.0249(7) 0.0136(6) 0.0208(6) -0.0013(5) -0.0088(5) -0.0093(5)
C40 0.0180(6) 0.0140(6) 0.0230(7) -0.0024(5) -0.0068(5) -0.0042(5)
C92 0.0174(6) 0.0187(7) 0.0236(7) -0.0045(5) -0.0032(5) -0.0069(5)
C19 0.0234(7) 0.0120(6) 0.0265(7) -0.0002(5) -0.0138(6) -0.0060(5)
C45 0.0226(7) 0.0123(6) 0.0244(7) -0.0001(5) -0.0128(5) -0.0057(5)
C71 0.0185(6) 0.0120(6) 0.0239(7) -0.0023(5) -0.0098(5) -0.0044(5)
C21 0.0246(7) 0.0151(6) 0.0202(6) -0.0011(5) -0.0093(5) -0.0098(5)
C66 0.0170(6) 0.0233(7) 0.0265(7) -0.0080(6) -0.0021(5) -0.0074(5)
C47 0.0265(7) 0.0145(6) 0.0219(7) -0.0003(5) -0.0111(5) -0.0091(5)
C22 0.0268(7) 0.0138(6) 0.0235(7) -0.0002(5) -0.0122(6) -0.0093(5)
C31 0.0245(7) 0.0203(7) 0.0257(7) -0.0018(5) -0.0053(6) -0.0095(6)
C35 0.0185(7) 0.0171(7) 0.0319(7) -0.0055(6) -0.0104(6) -0.0011(5)
C59 0.0219(7) 0.0211(7) 0.0216(7) -0.0041(5) -0.0046(5) -0.0084(6)
C73 0.0205(6) 0.0127(6) 0.0214(6) -0.0010(5) -0.0092(5) -0.0071(5)
C77 0.0296(7) 0.0198(7) 0.0209(7) 0.0047(5) -0.0087(6) -0.0117(6)
C76 0.0259(7) 0.0148(6) 0.0247(7) 0.0012(5) -0.0115(6) -0.0068(5)
C101 0.0266(7) 0.0155(6) 0.0245(7) 0.0018(5) -0.0123(6) -0.0072(5)
C58 0.0225(7) 0.0248(7) 0.0282(7) -0.0098(6) -0.0036(6) -0.0091(6)
C9 0.0186(7) 0.0173(7) 0.0337(8) -0.0060(6) -0.0112(6) -0.0009(5)
C103 0.0249(7) 0.0262(7) 0.0206(7) 0.0005(6) -0.0045(5) -0.0108(6)
C78 0.0237(7) 0.0236(7) 0.0198(7) -0.0011(5) -0.0032(5) -0.0089(6)
C41 0.0207(7) 0.0163(6) 0.0246(7) -0.0028(5) -0.0090(5) -0.0043(5)
C102 0.0301(8) 0.0214(7) 0.0219(7) 0.0052(5) -0.0097(6) -0.0127(6)
C37 0.0202(7) 0.0134(6) 0.0330(8) -0.0070(5) -0.0097(6) -0.0003(5)
C85 0.0231(7) 0.0212(7) 0.0234(7) -0.0045(5) -0.0058(5) -0.0089(6)
C63 0.0261(7) 0.0141(7) 0.0405(8) 0.0031(6) -0.0162(6) -0.0058(6)
C60 0.0266(7) 0.0137(6) 0.0249(7) -0.0004(5) -0.0068(6) -0.0077(6)
C26 0.0286(7) 0.0205(7) 0.0225(7) -0.0036(5) -0.0063(6) -0.0115(6)
C10 0.0203(7) 0.0133(6) 0.0354(8) -0.0063(5) -0.0106(6) -0.0006(5)
C49 0.0281(7) 0.0206(7) 0.0223(7) -0.0038(5) -0.0057(6) -0.0111(6)
C43 0.0243(7) 0.0198(7) 0.0296(7) -0.0039(6) -0.0093(6) -0.0087(6)
C5 0.0243(7) 0.0260(7) 0.0276(7) -0.0090(6) -0.0036(6) -0.0081(6)
C18 0.0238(7) 0.0200(7) 0.0301(7) -0.0039(6) -0.0091(6) -0.0088(6)
C15 0.0213(7) 0.0166(6) 0.0265(7) -0.0040(5) -0.0093(6) -0.0045(5)
C89 0.0280(8) 0.0133(7) 0.0467(9) 0.0010(6) -0.0200(7) -0.0047(6)
C87 0.0272(7) 0.0156(6) 0.0262(7) -0.0006(5) -0.0079(6) -0.0081(6)
C42 0.0277(7) 0.0213(7) 0.0310(8) -0.0032(6) -0.0151(6) -0.0044(6)
C93 0.0236(7) 0.0214(7) 0.0227(7) -0.0043(5) -0.0059(5) -0.0090(6)
C30 0.0261(7) 0.0265(8) 0.0321(8) -0.0099(6) -0.0065(6) -0.0068(6)
C23 0.0358(8) 0.0164(7) 0.0265(7) 0.0027(5) -0.0154(6) -0.0112(6)
C52 0.0369(8) 0.0160(7) 0.0259(7) 0.0026(5) -0.0149(6) -0.0111(6)
C3 0.0249(7) 0.0263(8) 0.0317(8) -0.0006(6) -0.0066(6) -0.0136(6)
C25 0.0376(8) 0.0292(8) 0.0196(7) -0.0021(6) -0.0048(6) -0.0191(7)
C17 0.0277(7) 0.0250(7) 0.0261(7) -0.0061(6) -0.0064(6) -0.0088(6)
C84 0.0207(7) 0.0249(7) 0.0336(8) -0.0112(6) -0.0062(6) -0.0055(6)
C44 0.0297(8) 0.0246(7) 0.0249(7) -0.0065(6) -0.0067(6) -0.0096(6)
C16 0.0273(7) 0.0211(7) 0.0339(8) -0.0029(6) -0.0164(6) -0.0044(6)
C29 0.0280(8) 0.0273(8) 0.0337(8) 0.0018(6) -0.0088(6) -0.0154(6)
C61 0.0268(7) 0.0207(7) 0.0385(8) 0.0043(6) -0.0195(6) -0.0077(6)
C1 0.0357(8) 0.0292(8) 0.0347(8) -0.0035(6) -0.0130(7) -0.0190(7)
C50 0.0402(9) 0.0278(8) 0.0198(7) -0.0034(6) -0.0043(6) -0.0196(7)
C67 0.0222(7) 0.0215(7) 0.0273(7) -0.0090(6) -0.0061(6) -0.0065(6)
C24 0.0475(9) 0.0232(7) 0.0207(7) 0.0055(6) -0.0143(6) -0.0199(7)
C86 0.0277(8) 0.0203(7) 0.0471(9) 0.0028(6) -0.0234(7) -0.0049(6)
C51 0.0474(9) 0.0230(7) 0.0198(7) 0.0041(6) -0.0125(6) -0.0185(7)
C56 0.0293(8) 0.0267(8) 0.0357(8) -0.0087(6) -0.0043(6) -0.0133(6)
C57 0.0281(8) 0.0364(9) 0.0325(8) -0.0083(7) -0.0079(6) -0.0128(7)
C27 0.0392(9) 0.0296(8) 0.0405(9) -0.0026(7) -0.0185(7) -0.0190(7)
C83 0.0285(8) 0.0383(9) 0.0417(9) -0.0112(7) -0.0138(7) -0.0079(7)
C2 0.0364(9) 0.0323(8) 0.0326(8) -0.0136(7) -0.0065(7) -0.0134(7)
C82 0.0291(8) 0.0305(8) 0.0458(9) -0.0106(7) -0.0065(7) -0.0148(7)
C28 0.0395(9) 0.0329(9) 0.0373(9) -0.0164(7) -0.0107(7) -0.0104(7)
C55 0.0306(8) 0.0476(10) 0.0412(9) -0.0182(8) -0.0118(7) -0.0120(8)
C96 0.0344(9) 0.0272(8) 0.0428(9) -0.0061(7) -0.0206(7) -0.0071(7)
C54 0.0319(8) 0.0318(9) 0.0505(10) -0.0136(7) -0.0028(7) -0.0176(7)
C53 0.0259(8) 0.0402(10) 0.0554(11) -0.0260(8) -0.0050(7) -0.0139(7)
C95 0.0464(10) 0.0214(8) 0.0400(9) -0.0042(6) -0.0198(8) -0.0119(7)
C80 0.0320(9) 0.0504(11) 0.0590(12) -0.0258(9) -0.0226(8) -0.0033(8)
C81 0.0311(9) 0.0344(9) 0.0730(13) -0.0184(9) -0.0077(9) -0.0158(8)
C79 0.0249(8) 0.0400(10) 0.0853(15) -0.0350(10) -0.0158(9) -0.0072(7)
C94 0.0459(10) 0.0498(11) 0.0310(9) -0.0105(8) -0.0017(7) -0.0261(9)
C68 0.0333(13) 0.0220(11) 0.0224(12) -0.0001(9) -0.0124(10) -0.0080(9)
C70 0.0423(16) 0.0210(11) 0.0367(13) 0.0013(9) -0.0212(11) -0.0169(11)
C69 0.0282(11) 0.0472(18) 0.0409(14) -0.0299(13) -0.0072(10) 0.0006(10)
C70A 0.057(6) 0.030(4) 0.042(5) 0.002(3) -0.028(5) -0.020(4)
C69A 0.065(6) 0.061(7) 0.040(4) -0.010(4) -0.003(4) -0.043(5)
C68A 0.061(6) 0.028(4) 0.040(5) -0.008(4) -0.029(5) -0.016(4)

loop_
_atom_type_symbol
_atom_type_description
_atom_type_scat_dispersion_real
_atom_type_scat_dispersion_imag
_atom_type_scat_source
C C 0.0181 0.0091 'International Tables Vol C Tables 4.2.6.8 and 6.1.1.4'
H H 0.0000 0.0000 'International Tables Vol C Tables 4.2.6.8 and 6.1.1.4'
N N 0.0311 0.0180 'International Tables Vol C Tables 4.2.6.8 and 6.1.1.4'
O O 0.0492 0.0322 'International Tables Vol C Tables 4.2.6.8 and 6.1.1.4'

loop_
_geom_angle_atom_site_label_1
_geom_angle_atom_site_label_2
_geom_angle_atom_site_label_3
_geom_angle
_geom_angle_site_symmetry_1
_geom_angle_site_symmetry_3
_geom_angle_publ_flag
C46 N2 H2A 115.8 . . ?
C46 N2 C39 128.37(11) . . ?
C39 N2 H2A 115.8 . . ?
C98 N4 H4A 115.9 . . ?
C98 N4 C91 128.25(11) . . ?
C91 N4 H4A 115.9 . . ?
C72 N3 H3 116.4 . . ?
C72 N3 C65 127.21(11) . . ?
C65 N3 H3 116.4 . . ?
C20 N1 H1 115.8 . . ?
C20 N1 C13 128.40(11) . . ?
C13 N1 H1 115.8 . . ?
C38 C36 H36 119.6 . . ?
C34 C36 H36 119.6 . . ?
C34 C36 C38 120.87(12) . . ?
C12 C11 H11 119.6 . . ?
C8 C11 H11 119.6 . . ?
C8 C11 C12 120.84(12) . . ?
C11 C12 C13 121.47(12) . . ?
C11 C12 C10 118.09(12) . . ?
C10 C12 C13 120.44(11) . . ?
C36 C38 C39 121.42(12) . . ?
C36 C38 C37 118.23(12) . . ?
C37 C38 C39 120.35(11) . . ?
O5 C72 N3 122.48(12) . . ?
O5 C72 C74 120.29(12) . . ?
N3 C72 C74 117.16(11) . . ?
C75 C74 C72 118.62(12) . . ?
C73 C74 C72 121.06(12) . . ?
C73 C74 C75 120.24(12) . . ?
O7 C98 N4 122.20(12) . . ?
O7 C98 C100 120.72(12) . . ?
N4 C98 C100 117.06(11) . . ?
O1 C20 N1 121.84(12) . . ?
O1 C20 C21 120.82(12) . . ?
N1 C20 C21 117.33(11) . . ?
C104 C100 C98 118.64(12) . . ?
C104 C100 C99 120.26(12) . . ?
C99 C100 C98 121.02(12) . . ?
C62 C64 C65 120.17(12) . . ?
C62 C64 C63 117.87(12) . . ?
C63 C64 C65 121.87(12) . . ?
C34 C33 C32 121.77(12) . . ?
C34 C33 C35 117.77(12) . . ?
C35 C33 C32 120.45(12) . . ?
O3 C46 N2 121.96(12) . . ?
O3 C46 C48 120.84(12) . . ?
N2 C46 C48 117.18(11) . . ?
C88 C90 C91 120.19(12) . . ?
C89 C90 C88 117.80(13) . . ?
C89 C90 C91 121.92(12) . . ?
C31 C32 C33 120.87(12) . . ?
C30 C32 C33 120.62(13) . . ?
C30 C32 C31 118.49(13) . . ?
C8 C7 C6 121.74(12) . . ?
C8 C7 C9 117.63(12) . . ?
C9 C7 C6 120.62(12) . . ?
C36 C34 C33 121.09(12) . . ?
C36 C34 H34 119.5 . . ?
C33 C34 H34 119.5 . . ?
C74 C75 H75 120.1 . . ?
C78 C75 C74 119.71(12) . . ?
C78 C75 H75 120.1 . . ?
N2 C39 C38 110.07(10) . . ?
N2 C39 C40 109.15(10) . . ?
N2 C39 C45 111.67(11) . . ?
C40 C39 C38 108.47(11) . . ?
C45 C39 C38 105.15(10) . . ?
C45 C39 C40 112.23(10) . . ?
C4 C6 C7 121.12(12) . . ?
C5 C6 C7 120.37(13) . . ?
C5 C6 C4 118.48(13) . . ?
C90 C88 H88 119.5 . . ?
C87 C88 C90 121.02(13) . . ?
C87 C88 H88 119.5 . . ?
C64 C62 H62 119.5 . . ?
C60 C62 C64 120.93(13) . . ?
C60 C62 H62 119.5 . . ?
H14A C14 H14B 106.8 . . ?
C13 C14 H14A 107.2 . . ?
C13 C14 H14B 107.2 . . ?
C13 C14 C15 120.61(11) . . ?
C15 C14 H14A 107.2 . . ?
C15 C14 H14B 107.2 . . ?
C11 C8 C7 121.24(12) . . ?
C11 C8 H8 119.4 . . ?
C7 C8 H8 119.4 . . ?
C100 C104 H104 120.1 . . ?
C103 C104 C100 119.72(13) . . ?
C103 C104 H104 120.1 . . ?
N4 C91 C90 109.39(10) . . ?
N4 C91 C97 111.69(11) . . ?
N4 C91 C92 108.46(10) . . ?
C97 C91 C90 106.64(10) . . ?
C97 C91 C92 113.61(11) . . ?
C92 C91 C90 106.86(10) . . ?
C100 C99 C97 120.19(12) . . ?
C101 C99 C100 119.82(12) . . ?
C101 C99 C97 119.98(12) . . ?
N1 C13 C12 110.04(10) . . ?
N1 C13 C14 108.98(10) . . ?
N1 C13 C19 111.89(11) . . ?
C12 C13 C14 108.17(11) . . ?
C19 C13 C12 105.38(10) . . ?
C19 C13 C14 112.27(10) . . ?
C6 C4 H4 119.4 . . ?
C3 C4 C6 121.24(13) . . ?
C3 C4 H4 119.4 . . ?
N3 C65 C64 109.70(10) . . ?
N3 C65 C71 111.55(10) . . ?
N3 C65 C66 109.70(11) . . ?
C71 C65 C64 106.82(10) . . ?
C71 C65 C66 112.03(11) . . ?
C66 C65 C64 106.87(10) . . ?
O8 C97 C91 120.21(12) . . ?
O8 C97 C99 121.75(12) . . ?
C99 C97 C91 117.95(11) . . ?
C47 C48 C46 120.83(12) . . ?
C49 C48 C46 119.08(12) . . ?
C49 C48 C47 120.02(13) . . ?
C39 C40 H40A 107.2 . . ?
C39 C40 H40B 107.2 . . ?
C39 C40 C41 120.66(11) . . ?
H40A C40 H40B 106.8 . . ?
C41 C40 H40A 107.2 . . ?
C41 C40 H40B 107.2 . . ?
C91 C92 H92A 106.8 . . ?
C91 C92 H92B 106.8 . . ?
C91 C92 C93 122.28(11) . . ?
H92A C92 H92B 106.6 . . ?
C93 C92 H92A 106.8 . . ?
C93 C92 H92B 106.8 . . ?
O2 C19 C13 120.20(13) . . ?
O2 C19 C22 121.75(12) . . ?
C22 C19 C13 117.97(11) . . ?
O4 C45 C39 120.20(12) . . ?
O4 C45 C47 121.64(12) . . ?
C47 C45 C39 118.06(11) . . ?
O6 C71 C65 120.45(12) . . ?
O6 C71 C73 121.61(12) . . ?
C73 C71 C65 117.79(11) . . ?
C22 C21 C20 120.80(12) . . ?
C26 C21 C20 118.89(12) . . ?
C26 C21 C22 120.26(13) . . ?
C65 C66 H66A 106.9 . . ?
C65 C66 H66B 106.9 . . ?
C65 C66 C67 121.64(11) . . ?
H66A C66 H66B 106.7 . . ?
C67 C66 H66A 106.9 . . ?
C67 C66 H66B 106.9 . . ?
C48 C47 C45 120.34(12) . . ?
C48 C47 C52 119.71(13) . . ?
C52 C47 C45 119.94(13) . . ?
C21 C22 C19 120.44(12) . . ?
C21 C22 C23 119.73(13) . . ?
C23 C22 C19 119.82(13) . . ?
C32 C31 H31 119.4 . . ?
C29 C31 C32 121.16(13) . . ?
C29 C31 H31 119.4 . . ?
C33 C35 H35 119.3 . . ?
C37 C35 C33 121.31(13) . . ?
C37 C35 H35 119.3 . . ?
C60 C59 C58 121.24(13) . . ?
C61 C59 C58 121.24(13) . . ?
C61 C59 C60 117.45(13) . . ?
C74 C73 C71 120.31(12) . . ?
C74 C73 C76 119.90(12) . . ?
C76 C73 C71 119.78(12) . . ?
C76 C77 H77 119.8 . . ?
C76 C77 C78 120.36(13) . . ?
C78 C77 H77 119.8 . . ?
C73 C76 H76 120.2 . . ?
C77 C76 C73 119.63(13) . . ?
C77 C76 H76 120.2 . . ?
C99 C101 H101 120.2 . . ?
C102 C101 C99 119.61(13) . . ?
C102 C101 H101 120.2 . . ?
C56 C58 C59 120.14(13) . . ?
C57 C58 C59 121.53(14) . . ?
C57 C58 C56 118.28(14) . . ?
C7 C9 H9 119.3 . . ?
C10 C9 C7 121.41(13) . . ?
C10 C9 H9 119.3 . . ?
C104 C103 H103 119.9 . . ?
C104 C103 C102 120.11(13) . . ?
C102 C103 H103 119.9 . . ?
C75 C78 C77 120.16(13) . . ?
C75 C78 H78 119.9 . . ?
C77 C78 H78 119.9 . . ?
C43 C41 C40 112.38(11) . . ?
C43 C41 C42 108.38(12) . . ?
C43 C41 C44 109.51(11) . . ?
C42 C41 C40 113.50(11) . . ?
C42 C41 C44 107.29(12) . . ?
C44 C41 C40 105.58(11) . . ?
C101 C102 C103 120.48(13) . . ?
C101 C102 H102 119.8 . . ?
C103 C102 H102 119.8 . . ?
C38 C37 H37 119.7 . . ?
C35 C37 C38 120.67(12) . . ?
C35 C37 H37 119.7 . . ?
C87 C85 C84 121.10(13) . . ?
C87 C85 C86 117.24(13) . . ?
C86 C85 C84 121.63(13) . . ?
C64 C63 H63 119.5 . . ?
C61 C63 C64 120.95(13) . . ?
C61 C63 H63 119.5 . . ?
C62 C60 C59 121.38(13) . . ?
C62 C60 H60 119.3 . . ?
C59 C60 H60 119.3 . . ?
C21 C26 H26 120.2 . . ?
C25 C26 C21 119.70(14) . . ?
C25 C26 H26 120.2 . . ?
C12 C10 H10 119.6 . . ?
C9 C10 C12 120.76(12) . . ?
C9 C10 H10 119.6 . . ?
C48 C49 H49 120.1 . . ?
C50 C49 C48 119.84(14) . . ?
C50 C49 H49 120.1 . . ?
C41 C43 H43A 109.5 . . ?
C41 C43 H43B 109.5 . . ?
C41 C43 H43C 109.5 . . ?
H43A C43 H43B 109.5 . . ?
H43A C43 H43C 109.5 . . ?
H43B C43 H43C 109.5 . . ?
C6 C5 H5 119.8 . . ?
C2 C5 C6 120.34(14) . . ?
C2 C5 H5 119.8 . . ?
H18A C18 H18B 109.5 . . ?
H18A C18 H18C 109.5 . . ?
H18B C18 H18C 109.5 . . ?
C15 C18 H18A 109.5 . . ?
C15 C18 H18B 109.5 . . ?
C15 C18 H18C 109.5 . . ?
C18 C15 C14 112.46(11) . . ?
C18 C15 C17 109.31(11) . . ?
C18 C15 C16 108.76(12) . . ?
C17 C15 C14 105.18(11) . . ?
C16 C15 C14 113.86(11) . . ?
C16 C15 C17 107.00(12) . . ?
C90 C89 H89 119.6 . . ?
C86 C89 C90 120.86(13) . . ?
C86 C89 H89 119.6 . . ?
C88 C87 C85 121.53(13) . . ?
C88 C87 H87 119.2 . . ?
C85 C87 H87 119.2 . . ?
C41 C42 H42A 109.5 . . ?
C41 C42 H42B 109.5 . . ?
C41 C42 H42C 109.5 . . ?
H42A C42 H42B 109.5 . . ?
H42A C42 H42C 109.5 . . ?
H42B C42 H42C 109.5 . . ?
C96 C93 C92 113.89(11) . . ?
C96 C93 C94 106.92(13) . . ?
C95 C93 C92 112.66(12) . . ?
C95 C93 C96 109.28(13) . . ?
C95 C93 C94 108.32(13) . . ?
C94 C93 C92 105.40(12) . . ?
C32 C30 H30 119.8 . . ?
C28 C30 C32 120.42(15) . . ?
C28 C30 H30 119.8 . . ?
C22 C23 H23 120.1 . . ?
C24 C23 C22 119.71(14) . . ?
C24 C23 H23 120.1 . . ?
C47 C52 H52 120.1 . . ?
C51 C52 C47 119.75(14) . . ?
C51 C52 H52 120.1 . . ?
C4 C3 H3A 120.2 . . ?
C4 C3 C1 119.68(14) . . ?
C1 C3 H3A 120.2 . . ?
C26 C25 H25 119.9 . . ?
C26 C25 C24 120.17(14) . . ?
C24 C25 H25 119.9 . . ?
C15 C17 H17A 109.5 . . ?
C15 C17 H17B 109.5 . . ?
C15 C17 H17C 109.5 . . ?
H17A C17 H17B 109.5 . . ?
H17A C17 H17C 109.5 . . ?
H17B C17 H17C 109.5 . . ?
C83 C84 C85 121.37(15) . . ?
C83 C84 C82 118.75(15) . . ?
C82 C84 C85 119.87(14) . . ?
C41 C44 H44A 109.5 . . ?
C41 C44 H44B 109.5 . . ?
C41 C44 H44C 109.5 . . ?
H44A C44 H44B 109.5 . . ?
H44A C44 H44C 109.5 . . ?
H44B C44 H44C 109.5 . . ?
C15 C16 H16A 109.5 . . ?
C15 C16 H16B 109.5 . . ?
C15 C16 H16C 109.5 . . ?
H16A C16 H16B 109.5 . . ?
H16A C16 H16C 109.5 . . ?
H16B C16 H16C 109.5 . . ?
C31 C29 H29 120.2 . . ?
C27 C29 C31 119.68(15) . . ?
C27 C29 H29 120.2 . . ?
C59 C61 H61 119.3 . . ?
C63 C61 C59 121.41(13) . . ?
C63 C61 H61 119.3 . . ?
C3 C1 H1A 120.2 . . ?
C2 C1 C3 119.57(14) . . ?
C2 C1 H1A 120.2 . . ?
C49 C50 H50 119.9 . . ?
C49 C50 C51 120.15(14) . . ?
C51 C50 H50 119.9 . . ?
C66 C67 C70 112.34(13) . . ?
C66 C67 C69A 105.4(3) . . ?
C66 C67 C68A 114.5(3) . . ?
C68 C67 C66 112.54(14) . . ?
C68 C67 C70 109.19(16) . . ?
C68 C67 C69 109.53(17) . . ?
C69 C67 C66 105.80(13) . . ?
C69 C67 C70 107.24(17) . . ?
C70A C67 C66 114.3(3) . . ?
C70A C67 C69A 110.4(5) . . ?
C70A C67 C68A 111.4(5) . . ?
C68A C67 C69A 99.5(5) . . ?
C23 C24 C25 120.43(13) . . ?
C23 C24 H24 119.8 . . ?
C25 C24 H24 119.8 . . ?
C85 C86 H86 119.2 . . ?
C89 C86 C85 121.54(14) . . ?
C89 C86 H86 119.2 . . ?
C52 C51 C50 120.52(13) . . ?
C52 C51 H51 119.7 . . ?
C50 C51 H51 119.7 . . ?
C58 C56 H56 119.5 . . ?
C54 C56 C58 121.03(16) . . ?
C54 C56 H56 119.5 . . ?
C58 C57 H57 119.7 . . ?
C55 C57 C58 120.57(16) . . ?
C55 C57 H57 119.7 . . ?
C29 C27 H27 120.2 . . ?
C29 C27 C28 119.70(14) . . ?
C28 C27 H27 120.2 . . ?
C84 C83 H83 120.0 . . ?
C80 C83 C84 120.08(18) . . ?
C80 C83 H83 120.0 . . ?
C5 C2 C1 120.69(14) . . ?
C5 C2 H2 119.7 . . ?
C1 C2 H2 119.7 . . ?
C84 C82 H82 119.6 . . ?
C81 C82 C84 120.71(17) . . ?
C81 C82 H82 119.6 . . ?
C30 C28 C27 120.54(15) . . ?
C30 C28 H28 119.7 . . ?
C27 C28 H28 119.7 . . ?
C57 C55 H55 119.9 . . ?
C53 C55 C57 120.26(16) . . ?
C53 C55 H55 119.9 . . ?
C93 C96 H96A 109.5 . . ?
C93 C96 H96B 109.5 . . ?
C93 C96 H96C 109.5 . . ?
H96A C96 H96B 109.5 . . ?
H96A C96 H96C 109.5 . . ?
H96B C96 H96C 109.5 . . ?
C56 C54 H54 120.0 . . ?
C53 C54 C56 119.92(17) . . ?
C53 C54 H54 120.0 . . ?
C55 C53 H53 120.1 . . ?
C54 C53 C55 119.89(15) . . ?
C54 C53 H53 120.1 . . ?
C93 C95 H95A 109.5 . . ?
C93 C95 H95B 109.5 . . ?
C93 C95 H95C 109.5 . . ?
H95A C95 H95B 109.5 . . ?
H95A C95 H95C 109.5 . . ?
H95B C95 H95C 109.5 . . ?
C83 C80 H80 119.7 . . ?
C79 C80 C83 120.53(18) . . ?
C79 C80 H80 119.7 . . ?
C82 C81 H81 120.0 . . ?
C79 C81 C82 120.10(19) . . ?
C79 C81 H81 120.0 . . ?
C80 C79 H79 120.1 . . ?
C81 C79 C80 119.82(16) . . ?
C81 C79 H79 120.1 . . ?
C93 C94 H94A 109.5 . . ?
C93 C94 H94B 109.5 . . ?
C93 C94 H94C 109.5 . . ?
H94A C94 H94B 109.5 . . ?
H94A C94 H94C 109.5 . . ?
H94B C94 H94C 109.5 . . ?
C67 C68 H68A 109.5 . . ?
C67 C68 H68B 109.5 . . ?
C67 C68 H68C 109.5 . . ?
H68A C68 H68B 109.5 . . ?
H68A C68 H68C 109.5 . . ?
H68B C68 H68C 109.5 . . ?
C67 C70 H70A 109.5 . . ?
C67 C70 H70B 109.5 . . ?
C67 C70 H70C 109.5 . . ?
H70A C70 H70B 109.5 . . ?
H70A C70 H70C 109.5 . . ?
H70B C70 H70C 109.5 . . ?
C67 C69 H69A 109.5 . . ?
C67 C69 H69B 109.5 . . ?
C67 C69 H69C 109.5 . . ?
H69A C69 H69B 109.5 . . ?
H69A C69 H69C 109.5 . . ?
H69B C69 H69C 109.5 . . ?
C67 C70A H70D 109.5 . . ?
C67 C70A H70E 109.5 . . ?
C67 C70A H70F 109.5 . . ?
H70D C70A H70E 109.5 . . ?
H70D C70A H70F 109.5 . . ?
H70E C70A H70F 109.5 . . ?
C67 C69A H69D 109.5 . . ?
C67 C69A H69E 109.5 . . ?
C67 C69A H69F 109.5 . . ?
H69D C69A H69E 109.5 . . ?
H69D C69A H69F 109.5 . . ?
H69E C69A H69F 109.5 . . ?
C67 C68A H68D 109.5 . . ?
C67 C68A H68E 109.5 . . ?
C67 C68A H68F 109.5 . . ?
H68D C68A H68E 109.5 . . ?
H68D C68A H68F 109.5 . . ?
H68E C68A H68F 109.5 . . ?

loop_
_geom_bond_atom_site_label_1
_geom_bond_atom_site_label_2
_geom_bond_distance
_geom_bond_site_symmetry_2
_geom_bond_publ_flag
O1 C20 1.2397(16) . ?
O3 C46 1.2388(16) . ?
O7 C98 1.2411(16) . ?
O5 C72 1.2386(16) . ?
O4 C45 1.2151(16) . ?
O6 C71 1.2122(16) . ?
O2 C19 1.2151(17) . ?
O8 C97 1.2131(16) . ?
N2 H2A 0.8800 . ?
N2 C46 1.3382(17) . ?
N2 C39 1.4596(16) . ?
N4 H4A 0.8800 . ?
N4 C98 1.3365(17) . ?
N4 C91 1.4646(16) . ?
N3 H3 0.8800 . ?
N3 C72 1.3396(17) . ?
N3 C65 1.4669(16) . ?
N1 H1 0.8800 . ?
N1 C20 1.3370(17) . ?
N1 C13 1.4575(16) . ?
C36 H36 0.9500 . ?
C36 C38 1.3964(18) . ?
C36 C34 1.3880(19) . ?
C11 H11 0.9500 . ?
C11 C12 1.3970(18) . ?
C11 C8 1.3897(19) . ?
C12 C13 1.5474(18) . ?
C12 C10 1.3999(19) . ?
C38 C39 1.5509(18) . ?
C38 C37 1.3992(19) . ?
C72 C74 1.4890(18) . ?
C74 C75 1.3951(19) . ?
C74 C73 1.3946(18) . ?
C98 C100 1.4873(18) . ?
C20 C21 1.4890(18) . ?
C100 C104 1.3941(19) . ?
C100 C99 1.3972(18) . ?
C64 C62 1.3947(18) . ?
C64 C65 1.5526(18) . ?
C64 C63 1.3965(19) . ?
C33 C32 1.4850(19) . ?
C33 C34 1.3967(19) . ?
C33 C35 1.4001(19) . ?
C46 C48 1.4890(18) . ?
C90 C88 1.3965(19) . ?
C90 C91 1.5517(18) . ?
C90 C89 1.3964(19) . ?
C32 C31 1.394(2) . ?
C32 C30 1.392(2) . ?
C7 C6 1.4831(19) . ?
C7 C8 1.3957(19) . ?
C7 C9 1.3997(19) . ?
C34 H34 0.9500 . ?
C75 H75 0.9500 . ?
C75 C78 1.3837(19) . ?
C39 C40 1.5460(18) . ?
C39 C45 1.5392(18) . ?
C6 C4 1.394(2) . ?
C6 C5 1.3938(19) . ?
C88 H88 0.9500 . ?
C88 C87 1.381(2) . ?
C62 H62 0.9500 . ?
C62 C60 1.386(2) . ?
C14 H14A 0.9900 . ?
C14 H14B 0.9900 . ?
C14 C13 1.5483(18) . ?
C14 C15 1.5492(18) . ?
C8 H8 0.9500 . ?
C104 H104 0.9500 . ?
C104 C103 1.384(2) . ?
C91 C97 1.5324(18) . ?
C91 C92 1.5509(18) . ?
C99 C97 1.4873(19) . ?
C99 C101 1.3945(19) . ?
C13 C19 1.5401(18) . ?
C4 H4 0.9500 . ?
C4 C3 1.387(2) . ?
C65 C71 1.5348(18) . ?
C65 C66 1.5472(18) . ?
C48 C47 1.3985(19) . ?
C48 C49 1.396(2) . ?
C40 H40A 0.9900 . ?
C40 H40B 0.9900 . ?
C40 C41 1.5497(18) . ?
C92 H92A 0.9900 . ?
C92 H92B 0.9900 . ?
C92 C93 1.5522(19) . ?
C19 C22 1.487(2) . ?
C45 C47 1.484(2) . ?
C71 C73 1.4881(19) . ?
C21 C22 1.3959(19) . ?
C21 C26 1.395(2) . ?
C66 H66A 0.9900 . ?
C66 H66B 0.9900 . ?
C66 C67 1.5487(19) . ?
C47 C52 1.3991(19) . ?
C22 C23 1.4000(19) . ?
C31 H31 0.9500 . ?
C31 C29 1.389(2) . ?
C35 H35 0.9500 . ?
C35 C37 1.384(2) . ?
C59 C58 1.485(2) . ?
C59 C60 1.397(2) . ?
C59 C61 1.394(2) . ?
C73 C76 1.3964(19) . ?
C77 H77 0.9500 . ?
C77 C76 1.387(2) . ?
C77 C78 1.397(2) . ?
C76 H76 0.9500 . ?
C101 H101 0.9500 . ?
C101 C102 1.387(2) . ?
C58 C56 1.400(2) . ?
C58 C57 1.395(2) . ?
C9 H9 0.9500 . ?
C9 C10 1.384(2) . ?
C103 H103 0.9500 . ?
C103 C102 1.395(2) . ?
C78 H78 0.9500 . ?
C41 C43 1.5331(19) . ?
C41 C42 1.5382(19) . ?
C41 C44 1.539(2) . ?
C102 H102 0.9500 . ?
C37 H37 0.9500 . ?
C85 C87 1.396(2) . ?
C85 C84 1.485(2) . ?
C85 C86 1.396(2) . ?
C63 H63 0.9500 . ?
C63 C61 1.385(2) . ?
C60 H60 0.9500 . ?
C26 H26 0.9500 . ?
C26 C25 1.386(2) . ?
C10 H10 0.9500 . ?
C49 H49 0.9500 . ?
C49 C50 1.385(2) . ?
C43 H43A 0.9800 . ?
C43 H43B 0.9800 . ?
C43 H43C 0.9800 . ?
C5 H5 0.9500 . ?
C5 C2 1.386(2) . ?
C18 H18A 0.9800 . ?
C18 H18B 0.9800 . ?
C18 H18C 0.9800 . ?
C18 C15 1.530(2) . ?
C15 C17 1.542(2) . ?
C15 C16 1.5370(19) . ?
C89 H89 0.9500 . ?
C89 C86 1.384(2) . ?
C87 H87 0.9500 . ?
C42 H42A 0.9800 . ?
C42 H42B 0.9800 . ?
C42 H42C 0.9800 . ?
C93 C96 1.538(2) . ?
C93 C95 1.521(2) . ?
C93 C94 1.542(2) . ?
C30 H30 0.9500 . ?
C30 C28 1.386(2) . ?
C23 H23 0.9500 . ?
C23 C24 1.386(2) . ?
C52 H52 0.9500 . ?
C52 C51 1.384(2) . ?
C3 H3A 0.9500 . ?
C3 C1 1.388(2) . ?
C25 H25 0.9500 . ?
C25 C24 1.395(2) . ?
C17 H17A 0.9800 . ?
C17 H17B 0.9800 . ?
C17 H17C 0.9800 . ?
C84 C83 1.397(2) . ?
C84 C82 1.398(2) . ?
C44 H44A 0.9800 . ?
C44 H44B 0.9800 . ?
C44 H44C 0.9800 . ?
C16 H16A 0.9800 . ?
C16 H16B 0.9800 . ?
C16 H16C 0.9800 . ?
C29 H29 0.9500 . ?
C29 C27 1.384(2) . ?
C61 H61 0.9500 . ?
C1 H1A 0.9500 . ?
C1 C2 1.386(2) . ?
C50 H50 0.9500 . ?
C50 C51 1.392(2) . ?
C67 C68 1.505(3) . ?
C67 C70 1.561(3) . ?
C67 C69 1.533(2) . ?
C67 C70A 1.430(7) . ?
C67 C69A 1.611(7) . ?
C67 C68A 1.586(8) . ?
C24 H24 0.9500 . ?
C86 H86 0.9500 . ?
C51 H51 0.9500 . ?
C56 H56 0.9500 . ?
C56 C54 1.387(2) . ?
C57 H57 0.9500 . ?
C57 C55 1.392(2) . ?
C27 H27 0.9500 . ?
C27 C28 1.387(2) . ?
C83 H83 0.9500 . ?
C83 C80 1.391(2) . ?
C2 H2 0.9500 . ?
C82 H82 0.9500 . ?
C82 C81 1.390(2) . ?
C28 H28 0.9500 . ?
C55 H55 0.9500 . ?
C55 C53 1.385(3) . ?
C96 H96A 0.9800 . ?
C96 H96B 0.9800 . ?
C96 H96C 0.9800 . ?
C54 H54 0.9500 . ?
C54 C53 1.384(3) . ?
C53 H53 0.9500 . ?
C95 H95A 0.9800 . ?
C95 H95B 0.9800 . ?
C95 H95C 0.9800 . ?
C80 H80 0.9500 . ?
C80 C79 1.386(3) . ?
C81 H81 0.9500 . ?
C81 C79 1.380(3) . ?
C79 H79 0.9500 . ?
C94 H94A 0.9800 . ?
C94 H94B 0.9800 . ?
C94 H94C 0.9800 . ?
C68 H68A 0.9800 . ?
C68 H68B 0.9800 . ?
C68 H68C 0.9800 . ?
C70 H70A 0.9800 . ?
C70 H70B 0.9800 . ?
C70 H70C 0.9800 . ?
C69 H69A 0.9800 . ?
C69 H69B 0.9800 . ?
C69 H69C 0.9800 . ?
C70A H70D 0.9800 . ?
C70A H70E 0.9800 . ?
C70A H70F 0.9800 . ?
C69A H69D 0.9800 . ?
C69A H69E 0.9800 . ?
C69A H69F 0.9800 . ?
C68A H68D 0.9800 . ?
C68A H68E 0.9800 . ?
C68A H68F 0.9800 . ?

loop_
_geom_torsion_atom_site_label_1
_geom_torsion_atom_site_label_2
_geom_torsion_atom_site_label_3
_geom_torsion_atom_site_label_4
_geom_torsion
_geom_torsion_site_symmetry_1
_geom_torsion_site_symmetry_2
_geom_torsion_site_symmetry_3
_geom_torsion_site_symmetry_4
_geom_torsion_publ_flag
O1 C20 C21 C22 173.04(12) . . . . ?
O1 C20 C21 C26 -4.39(19) . . . . ?
O3 C46 C48 C47 172.50(12) . . . . ?
O3 C46 C48 C49 -4.64(19) . . . . ?
O7 C98 C100 C104 -4.96(19) . . . . ?
O7 C98 C100 C99 171.83(12) . . . . ?
O5 C72 C74 C75 2.76(19) . . . . ?
O5 C72 C74 C73 -174.04(12) . . . . ?
O4 C45 C47 C48 -170.60(12) . . . . ?
O4 C45 C47 C52 8.4(2) . . . . ?
O6 C71 C73 C74 172.66(12) . . . . ?
O6 C71 C73 C76 -6.56(19) . . . . ?
O2 C19 C22 C21 -171.18(13) . . . . ?
O2 C19 C22 C23 7.8(2) . . . . ?
N2 C46 C48 C47 -5.80(18) . . . . ?
N2 C46 C48 C49 177.06(12) . . . . ?
N2 C39 C40 C41 -55.12(15) . . . . ?
N2 C39 C45 O4 162.27(12) . . . . ?
N2 C39 C45 C47 -21.24(16) . . . . ?
N4 C98 C100 C104 176.89(12) . . . . ?
N4 C98 C100 C99 -6.31(18) . . . . ?
N4 C91 C97 O8 161.42(12) . . . . ?
N4 C91 C97 C99 -22.14(16) . . . . ?
N4 C91 C92 C93 -63.64(16) . . . . ?
N3 C72 C74 C75 179.90(12) . . . . ?
N3 C72 C74 C73 3.09(18) . . . . ?
N3 C65 C71 O6 -160.89(12) . . . . ?
N3 C65 C71 C73 23.48(16) . . . . ?
N3 C65 C66 C67 57.23(16) . . . . ?
N1 C20 C21 C22 -5.52(18) . . . . ?
N1 C20 C21 C26 177.04(12) . . . . ?
N1 C13 C19 O2 163.24(12) . . . . ?
N1 C13 C19 C22 -20.08(16) . . . . ?
C36 C38 C39 N2 -5.75(17) . . . . ?
C36 C38 C39 C40 113.60(13) . . . . ?
C36 C38 C39 C45 -126.16(13) . . . . ?
C36 C38 C37 C35 1.4(2) . . . . ?
C11 C12 C13 N1 -3.65(17) . . . . ?
C11 C12 C13 C14 115.29(13) . . . . ?
C11 C12 C13 C19 -124.45(13) . . . . ?
C11 C12 C10 C9 0.8(2) . . . . ?
C12 C11 C8 C7 0.6(2) . . . . ?
C12 C13 C19 O2 -77.19(15) . . . . ?
C12 C13 C19 C22 99.49(13) . . . . ?
C38 C36 C34 C33 0.7(2) . . . . ?
C38 C39 C40 C41 -175.05(11) . . . . ?
C38 C39 C45 O4 -78.39(14) . . . . ?
C38 C39 C45 C47 98.11(13) . . . . ?
C72 N3 C65 C64 92.77(15) . . . . ?
C72 N3 C65 C71 -25.39(18) . . . . ?
C72 N3 C65 C66 -150.12(13) . . . . ?
C72 C74 C75 C78 -177.08(12) . . . . ?
C72 C74 C73 C71 -2.46(18) . . . . ?
C72 C74 C73 C76 176.76(12) . . . . ?
C74 C75 C78 C77 0.3(2) . . . . ?
C74 C73 C76 C77 0.2(2) . . . . ?
C98 N4 C91 C90 -98.53(15) . . . . ?
C98 N4 C91 C97 19.29(18) . . . . ?
C98 N4 C91 C92 145.25(13) . . . . ?
C98 C100 C104 C103 177.32(12) . . . . ?
C98 C100 C99 C97 1.52(19) . . . . ?
C98 C100 C99 C101 -177.27(12) . . . . ?
C20 N1 C13 C12 -99.11(15) . . . . ?
C20 N1 C13 C14 142.44(13) . . . . ?
C20 N1 C13 C19 17.69(18) . . . . ?
C20 C21 C22 C19 1.27(19) . . . . ?
C20 C21 C22 C23 -177.75(12) . . . . ?
C20 C21 C26 C25 177.54(12) . . . . ?
C100 C104 C103 C102 -0.1(2) . . . . ?
C100 C99 C97 O8 -170.11(12) . . . . ?
C100 C99 C97 C91 13.50(18) . . . . ?
C100 C99 C101 C102 0.1(2) . . . . ?
C64 C62 C60 C59 0.4(2) . . . . ?
C64 C65 C71 O6 79.24(14) . . . . ?
C64 C65 C71 C73 -96.39(13) . . . . ?
C64 C65 C66 C67 176.10(12) . . . . ?
C64 C63 C61 C59 0.7(2) . . . . ?
C33 C32 C31 C29 -177.60(13) . . . . ?
C33 C32 C30 C28 177.71(14) . . . . ?
C33 C35 C37 C38 0.7(2) . . . . ?
C46 N2 C39 C38 -97.75(15) . . . . ?
C46 N2 C39 C40 143.32(13) . . . . ?
C46 N2 C39 C45 18.65(18) . . . . ?
C46 C48 C47 C45 1.29(19) . . . . ?
C46 C48 C47 C52 -177.74(12) . . . . ?
C46 C48 C49 C50 177.58(12) . . . . ?
C90 C88 C87 C85 0.0(2) . . . . ?
C90 C91 C97 O8 -79.12(15) . . . . ?
C90 C91 C97 C99 97.33(13) . . . . ?
C90 C91 C92 C93 178.52(12) . . . . ?
C90 C89 C86 C85 -0.9(3) . . . . ?
C32 C33 C34 C36 -177.51(12) . . . . ?
C32 C33 C35 C37 176.82(13) . . . . ?
C32 C31 C29 C27 -0.2(2) . . . . ?
C32 C30 C28 C27 0.0(3) . . . . ?
C7 C6 C4 C3 -177.38(13) . . . . ?
C7 C6 C5 C2 177.43(14) . . . . ?
C7 C9 C10 C12 0.8(2) . . . . ?
C34 C36 C38 C39 178.58(12) . . . . ?
C34 C36 C38 C37 -2.08(19) . . . . ?
C34 C33 C32 C31 -134.39(14) . . . . ?
C34 C33 C32 C30 47.46(19) . . . . ?
C34 C33 C35 C37 -2.1(2) . . . . ?
C75 C74 C73 C71 -179.22(12) . . . . ?
C75 C74 C73 C76 0.01(19) . . . . ?
C39 N2 C46 O3 176.25(12) . . . . ?
C39 N2 C46 C48 -5.47(19) . . . . ?
C39 C38 C37 C35 -179.26(13) . . . . ?
C39 C40 C41 C43 -51.89(16) . . . . ?
C39 C40 C41 C42 71.55(16) . . . . ?
C39 C40 C41 C44 -171.21(11) . . . . ?
C39 C45 C47 C48 12.96(18) . . . . ?
C39 C45 C47 C52 -168.01(12) . . . . ?
C6 C7 C8 C11 -178.15(12) . . . . ?
C6 C7 C9 C10 177.44(13) . . . . ?
C6 C4 C3 C1 0.0(2) . . . . ?
C6 C5 C2 C1 0.0(2) . . . . ?
C88 C90 C91 N4 -23.11(16) . . . . ?
C88 C90 C91 C97 -144.06(12) . . . . ?
C88 C90 C91 C92 94.12(14) . . . . ?
C88 C90 C89 C86 0.5(2) . . . . ?
C62 C64 C65 N3 25.22(16) . . . . ?
C62 C64 C65 C71 146.27(12) . . . . ?
C62 C64 C65 C66 -93.65(14) . . . . ?
C62 C64 C63 C61 0.4(2) . . . . ?
C14 C13 C19 O2 40.33(17) . . . . ?
C14 C13 C19 C22 -142.99(12) . . . . ?
C8 C11 C12 C13 179.30(12) . . . . ?
C8 C11 C12 C10 -1.52(19) . . . . ?
C8 C7 C6 C4 -136.36(14) . . . . ?
C8 C7 C6 C5 45.54(19) . . . . ?
C8 C7 C9 C10 -1.7(2) . . . . ?
C104 C100 C99 C97 178.26(12) . . . . ?
C104 C100 C99 C101 -0.52(19) . . . . ?
C104 C103 C102 C101 -0.4(2) . . . . ?
C91 N4 C98 O7 176.51(12) . . . . ?
C91 N4 C98 C100 -5.37(19) . . . . ?
C91 C90 C88 C87 -176.81(13) . . . . ?
C91 C90 C89 C86 177.18(14) . . . . ?
C91 C92 C93 C96 45.01(18) . . . . ?
C91 C92 C93 C95 -80.18(17) . . . . ?
C91 C92 C93 C94 161.90(13) . . . . ?
C99 C100 C104 C103 0.5(2) . . . . ?
C99 C101 C102 C103 0.3(2) . . . . ?
C13 N1 C20 O1 176.28(12) . . . . ?
C13 N1 C20 C21 -5.17(19) . . . . ?
C13 C12 C10 C9 -179.99(13) . . . . ?
C13 C14 C15 C18 -54.32(16) . . . . ?
C13 C14 C15 C17 -173.19(12) . . . . ?
C13 C14 C15 C16 69.98(16) . . . . ?
C13 C19 C22 C21 12.20(18) . . . . ?
C13 C19 C22 C23 -168.79(12) . . . . ?
C4 C6 C5 C2 -0.7(2) . . . . ?
C4 C3 C1 C2 -0.8(2) . . . . ?
C65 N3 C72 O5 -170.46(12) . . . . ?
C65 N3 C72 C74 12.48(19) . . . . ?
C65 C64 C62 C60 175.73(12) . . . . ?
C65 C64 C63 C61 -176.21(14) . . . . ?
C65 C71 C73 C74 -11.76(18) . . . . ?
C65 C71 C73 C76 169.02(12) . . . . ?
C65 C66 C67 C68 -76.5(2) . . . . ?
C65 C66 C67 C70 47.3(2) . . . . ?
C65 C66 C67 C69 163.97(17) . . . . ?
C65 C66 C67 C70A 84.0(6) . . . . ?
C65 C66 C67 C69A -154.5(5) . . . . ?
C65 C66 C67 C68A -46.2(5) . . . . ?
C97 C91 C92 C93 61.20(16) . . . . ?
C97 C99 C101 C102 -178.68(12) . . . . ?
C48 C47 C52 C51 0.3(2) . . . . ?
C48 C49 C50 C51 0.2(2) . . . . ?
C40 C39 C45 O4 39.34(17) . . . . ?
C40 C39 C45 C47 -144.17(11) . . . . ?
C92 C91 C97 O8 38.34(17) . . . . ?
C92 C91 C97 C99 -145.21(11) . . . . ?
C19 C22 C23 C24 -178.88(12) . . . . ?
C45 C39 C40 C41 69.22(15) . . . . ?
C45 C47 C52 C51 -178.76(12) . . . . ?
C71 C65 C66 C67 -67.22(16) . . . . ?
C71 C73 C76 C77 179.39(12) . . . . ?
C21 C22 C23 C24 0.1(2) . . . . ?
C21 C26 C25 C24 0.4(2) . . . . ?
C66 C65 C71 O6 -37.47(17) . . . . ?
C66 C65 C71 C73 146.90(11) . . . . ?
C47 C48 C49 C50 0.4(2) . . . . ?
C47 C52 C51 C50 0.3(2) . . . . ?
C22 C21 C26 C25 0.1(2) . . . . ?
C22 C23 C24 C25 0.3(2) . . . . ?
C31 C32 C30 C28 -0.5(2) . . . . ?
C31 C29 C27 C28 -0.4(2) . . . . ?
C35 C33 C32 C31 46.71(19) . . . . ?
C35 C33 C32 C30 -131.44(15) . . . . ?
C35 C33 C34 C36 1.42(19) . . . . ?
C59 C58 C56 C54 175.15(14) . . . . ?
C59 C58 C57 C55 -176.00(14) . . . . ?
C73 C74 C75 C78 -0.2(2) . . . . ?
C76 C77 C78 C75 -0.2(2) . . . . ?
C101 C99 C97 O8 8.68(19) . . . . ?
C101 C99 C97 C91 -167.71(12) . . . . ?
C58 C59 C60 C62 -176.21(13) . . . . ?
C58 C59 C61 C63 175.67(14) . . . . ?
C58 C56 C54 C53 0.8(2) . . . . ?
C58 C57 C55 C53 1.0(2) . . . . ?
C9 C7 C6 C4 44.57(19) . . . . ?
C9 C7 C6 C5 -133.54(15) . . . . ?
C9 C7 C8 C11 0.95(19) . . . . ?
C78 C77 C76 C73 -0.1(2) . . . . ?
C37 C38 C39 N2 174.93(12) . . . . ?
C37 C38 C39 C40 -65.73(15) . . . . ?
C37 C38 C39 C45 54.51(15) . . . . ?
C85 C84 C83 C80 177.96(15) . . . . ?
C85 C84 C82 C81 -177.28(15) . . . . ?
C63 C64 C62 C60 -1.0(2) . . . . ?
C63 C64 C65 N3 -158.23(13) . . . . ?
C63 C64 C65 C71 -37.18(17) . . . . ?
C63 C64 C65 C66 82.90(16) . . . . ?
C60 C59 C58 C56 35.1(2) . . . . ?
C60 C59 C58 C57 -147.73(15) . . . . ?
C60 C59 C61 C63 -1.2(2) . . . . ?
C26 C21 C22 C19 178.67(12) . . . . ?
C26 C21 C22 C23 -0.3(2) . . . . ?
C26 C25 C24 C23 -0.6(2) . . . . ?
C10 C12 C13 N1 177.18(12) . . . . ?
C10 C12 C13 C14 -63.87(15) . . . . ?
C10 C12 C13 C19 56.39(16) . . . . ?
C49 C48 C47 C45 178.41(12) . . . . ?
C49 C48 C47 C52 -0.6(2) . . . . ?
C49 C50 C51 C52 -0.5(2) . . . . ?
C5 C6 C4 C3 0.8(2) . . . . ?
C15 C14 C13 N1 -55.35(15) . . . . ?
C15 C14 C13 C12 -174.96(11) . . . . ?
C15 C14 C13 C19 69.18(15) . . . . ?
C89 C90 C88 C87 -0.1(2) . . . . ?
C89 C90 C91 N4 160.33(13) . . . . ?
C89 C90 C91 C97 39.38(17) . . . . ?
C89 C90 C91 C92 -82.44(16) . . . . ?
C87 C85 C84 C83 145.33(15) . . . . ?
C87 C85 C84 C82 -36.2(2) . . . . ?
C87 C85 C86 C89 0.8(2) . . . . ?
C30 C32 C31 C29 0.6(2) . . . . ?
C3 C1 C2 C5 0.8(3) . . . . ?
C84 C85 C87 C88 177.80(13) . . . . ?
C84 C85 C86 C89 -177.36(15) . . . . ?
C84 C83 C80 C79 -0.8(3) . . . . ?
C84 C82 C81 C79 -0.7(3) . . . . ?
C29 C27 C28 C30 0.5(3) . . . . ?
C61 C59 C58 C56 -141.68(15) . . . . ?
C61 C59 C58 C57 35.5(2) . . . . ?
C61 C59 C60 C62 0.7(2) . . . . ?
C86 C85 C87 C88 -0.4(2) . . . . ?
C86 C85 C84 C83 -36.6(2) . . . . ?
C86 C85 C84 C82 141.87(16) . . . . ?
C56 C58 C57 C55 1.2(2) . . . . ?
C56 C54 C53 C55 1.5(2) . . . . ?
C57 C58 C56 C54 -2.1(2) . . . . ?
C57 C55 C53 C54 -2.3(3) . . . . ?
C83 C84 C82 C81 1.2(2) . . . . ?
C83 C80 C79 C81 1.3(3) . . . . ?
C82 C84 C83 C80 -0.5(2) . . . . ?
C82 C81 C79 C80 -0.6(3) . . . . ?
